data_4022815
loop_
_publ_author_name
'Jing Wu'
'Fang Fang'
'Wen-Ya Lu'
'Jun-Li Hou'
'Chuang Li'
'Zong-Quan Wu'
'Xi-Kui Jiang'
'Zhan-Ting Li'
'Yi-Hua Yu'

_publ_section_title
;
 Dynamic [2]Catenanes Based on a Hydrogen Bonding-Mediated
 Bis-Zinc Porphyrin Foldamer Tweezer: A Case Study
;
_journal_name_full 'Journal of Organic Chemistry'
_journal_page_first 2897
_journal_page_last 2905
_journal_paper_doi 10.1021/jo062523g
_journal_volume 72
_journal_year 2007
_chemical_formula_sum 'C23 H22 N2 O5'
_chemical_formula_weight 406.43
_chemical_name_systematic
; 
 ? 
;
_space_group_IT_number 61
_symmetry_cell_setting orthorhombic
_symmetry_space_group_name_Hall '-P 2ac 2ab'
_symmetry_space_group_name_H-M 'P b c a'
_atom_sites_solution_hydrogens geom
_atom_sites_solution_primary direct
_atom_sites_solution_secondary difmap
_audit_creation_method SHELXL-97
_cell_angle_alpha 90.00
_cell_angle_beta 90.00
_cell_angle_gamma 90.00
_cell_formula_units_Z 8
_cell_length_a 13.7345(12)
_cell_length_b 16.8989(16)
_cell_length_c 17.6432(17)
_cell_measurement_reflns_used 2444
_cell_measurement_temperature 293(2)
_cell_measurement_theta_max 38.748
_cell_measurement_theta_min 4.465
_cell_volume 4095.0(7)
_computing_cell_refinement 'Bruker SMART'
_computing_data_collection 'Bruker SMART'
_computing_data_reduction 'Bruker SHELXTL'
_computing_molecular_graphics 'Bruker SHELXTL'
_computing_publication_material 'Bruker SHELXTL'
_computing_structure_refinement 'SHELXL-97 (Sheldrick, 1997)'
_computing_structure_solution 'SHELXS-97 (Sheldrick, 1990)'
_diffrn_ambient_temperature 293(2)
_diffrn_measured_fraction_theta_full 1.000
_diffrn_measured_fraction_theta_max 1.000
_diffrn_measurement_device_type 'CCD area detector'
_diffrn_measurement_method 'phi and omega scans'
_diffrn_radiation_monochromator graphite
_diffrn_radiation_source 'fine-focus sealed tube'
_diffrn_radiation_type MoK\a
_diffrn_radiation_wavelength 0.71073
_diffrn_reflns_av_R_equivalents 0.0866
_diffrn_reflns_av_sigmaI/netI 0.0700
_diffrn_reflns_limit_h_max 17
_diffrn_reflns_limit_h_min -17
_diffrn_reflns_limit_k_max 21
_diffrn_reflns_limit_k_min -20
_diffrn_reflns_limit_l_max 15
_diffrn_reflns_limit_l_min -22
_diffrn_reflns_number 22852
_diffrn_reflns_theta_full 27.00
_diffrn_reflns_theta_max 27.00
_diffrn_reflns_theta_min 2.23
_exptl_absorpt_coefficient_mu 0.094
_exptl_absorpt_correction_T_max 1.00000
_exptl_absorpt_correction_T_min 0.75639
_exptl_absorpt_correction_type empirical
_exptl_crystal_colour colorless
_exptl_crystal_density_diffrn 1.318
_exptl_crystal_density_method 'not measured'
_exptl_crystal_F_000 1712
_exptl_crystal_size_max 0.506
_exptl_crystal_size_mid 0.473
_exptl_crystal_size_min 0.217
_refine_diff_density_max 0.148
_refine_diff_density_min -0.133
_refine_diff_density_rms 0.034
_refine_ls_extinction_coef 0.0010(2)
_refine_ls_extinction_expression Fc^*^=kFc[1+0.001xFc^2^\l^3^/sin(2\q)]^-1/4^
_refine_ls_extinction_method SHELXL
_refine_ls_goodness_of_fit_ref 0.835
_refine_ls_hydrogen_treatment mixed
_refine_ls_matrix_type full
_refine_ls_number_parameters 327
_refine_ls_number_reflns 4465
_refine_ls_number_restraints 1
_refine_ls_restrained_S_all 0.835
_refine_ls_R_factor_all 0.0969
_refine_ls_R_factor_gt 0.0459
_refine_ls_shift/su_max 0.010
_refine_ls_shift/su_mean 0.001
_refine_ls_structure_factor_coef Fsqd
_refine_ls_weighting_details 'calc w=1/[\s^2^(Fo^2^)+(0.0428P)^2^+0.0000P] where P=(Fo^2^+2Fc^2^)/3'
_refine_ls_weighting_scheme calc
_refine_ls_wR_factor_gt 0.0930
_refine_ls_wR_factor_ref 0.1053
_reflns_number_gt 2303
_reflns_number_total 4465
_reflns_threshold_expression >2sigma(I)
_cod_data_source_file jo062523gsi20061215_012907.cif
_cod_data_source_block cd25285
_cod_depositor_comments
;
The following automatic conversions were performed:
'_symmetry_cell_setting' value 'Orthorhombic' changed to 'orthorhombic'
according to '/home/saulius/struct/CIF-dictionaries/cif_core.dic'
dictionary named 'cif_core.dic' version 2.4.1 from 2010-06-29.

Automatic conversion script
Id: cif_fix_enum 1527 2010-12-29 10:47:43Z saulius 
;
_cod_database_code 4022815

loop_
_symmetry_equiv_pos_as_xyz
'x, y, z'
'-x+1/2, -y, z+1/2'
'-x, y+1/2, -z+1/2'
'x+1/2, -y+1/2, -z'
'-x, -y, -z'
'x-1/2, y, -z-1/2'
'x, -y-1/2, z-1/2'
'-x-1/2, y-1/2, z'

loop_
_atom_site_label
_atom_site_type_symbol
_atom_site_fract_x
_atom_site_fract_y
_atom_site_fract_z
_atom_site_U_iso_or_equiv
_atom_site_adp_type
_atom_site_occupancy
_atom_site_symmetry_multiplicity
_atom_site_calc_flag
_atom_site_refinement_flags
O1 O 0.14382(8) 0.08313(7) 0.53482(7) 0.0502(3) Uani 1 1 d .
O2 O 0.22066(10) -0.05719(9) 0.71457(8) 0.0754(4) Uani 1 1 d .
O3 O -0.14049(10) 0.16766(8) 0.51742(9) 0.0727(5) Uani 1 1 d .
O4 O 0.33208(9) -0.02474(8) 0.45856(7) 0.0615(4) Uani 1 1 d .
O5 O 0.15872(10) 0.18806(8) 0.38194(8) 0.0695(4) Uani 1 1 d .
N1 N 0.25091(12) -0.04013(10) 0.58976(10) 0.0551(5) Uani 1 1 d .
N2 N 0.00179(12) 0.15239(9) 0.45469(10) 0.0537(4) Uani 1 1 d D
C1 C 0.07145(13) 0.05630(10) 0.58363(10) 0.0461(5) Uani 1 1 d .
C2 C 0.09679(13) 0.00280(11) 0.64080(10) 0.0465(5) Uani 1 1 d .
C3 C 0.02294(16) -0.02319(12) 0.68929(12) 0.0559(6) Uani 1 1 d .
C4 C -0.07191(17) 0.00064(13) 0.67911(14) 0.0624(6) Uani 1 1 d .
C5 C -0.09540(15) 0.05157(13) 0.62137(13) 0.0564(6) Uani 1 1 d .
C6 C -0.02431(13) 0.08137(10) 0.57264(11) 0.0476(5) Uani 1 1 d .
C7 C 0.19584(14) -0.03318(11) 0.65216(11) 0.0512(5) Uani 1 1 d .
C8 C -0.05942(14) 0.13793(11) 0.51268(12) 0.0530(5) Uani 1 1 d .
C9 C 0.33975(13) -0.08014(11) 0.57913(11) 0.0487(5) Uani 1 1 d .
C10 C 0.38534(16) -0.12661(13) 0.63334(14) 0.0610(6) Uani 1 1 d .
C11 C 0.47088(17) -0.16576(13) 0.61497(15) 0.0655(6) Uani 1 1 d .
C12 C 0.51043(17) -0.15941(13) 0.54469(15) 0.0637(6) Uani 1 1 d .
C13 C 0.46620(15) -0.11258(12) 0.49000(13) 0.0563(5) Uani 1 1 d .
C14 C 0.38209(13) -0.07291(11) 0.50720(11) 0.0484(5) Uani 1 1 d .
C15 C -0.00867(15) 0.20496(11) 0.39315(12) 0.0533(5) Uani 1 1 d .
C16 C -0.09578(18) 0.23685(13) 0.36943(14) 0.0674(6) Uani 1 1 d .
C17 C -0.0959(3) 0.28905(16) 0.30878(16) 0.0867(9) Uani 1 1 d .
C18 C -0.0121(3) 0.30810(17) 0.27235(17) 0.0908(9) Uani 1 1 d .
C19 C 0.0754(2) 0.27531(14) 0.29403(14) 0.0729(7) Uani 1 1 d .
C20 C 0.07736(16) 0.22401(11) 0.35455(12) 0.0588(5) Uani 1 1 d .
C21 C 0.20275(16) 0.14664(13) 0.56443(13) 0.0823(7) Uani 1 1 d .
H21A H 0.1627 0.1924 0.5726 0.113 Uiso 1 1 calc R
H21B H 0.2532 0.1592 0.5288 0.113 Uiso 1 1 calc R
H21C H 0.2315 0.1305 0.6116 0.113 Uiso 1 1 calc R
C22 C 0.36884(15) -0.01721(13) 0.38330(11) 0.0680(6) Uani 1 1 d .
H22A H 0.4329 0.0054 0.3849 0.102 Uiso 1 1 calc R
H22B H 0.3266 0.0165 0.3544 0.102 Uiso 1 1 calc R
H22C H 0.3718 -0.0685 0.3600 0.102 Uiso 1 1 calc R
C23 C 0.25033(14) 0.20715(14) 0.34880(14) 0.0851(7) Uani 1 1 d .
H23A H 0.2487 0.1953 0.2956 0.118 Uiso 1 1 calc R
H23B H 0.3006 0.1766 0.3727 0.118 Uiso 1 1 calc R
H23C H 0.2634 0.2625 0.3558 0.118 Uiso 1 1 calc R
H1 H 0.2262(15) -0.0208(12) 0.5492(12) 0.080(8) Uiso 1 1 d .
H2 H 0.0606(11) 0.1289(9) 0.4582(10) 0.055(6) Uiso 1 1 d D
H3 H 0.0400(12) -0.0617(10) 0.7271(11) 0.057(6) Uiso 1 1 d .
H4 H -0.1196(13) -0.0179(11) 0.7096(12) 0.070(7) Uiso 1 1 d .
H5 H -0.1605(13) 0.0710(10) 0.6135(10) 0.062(6) Uiso 1 1 d .
H10 H 0.3565(13) -0.1274(11) 0.6815(12) 0.067(6) Uiso 1 1 d .
H11 H 0.4995(12) -0.1969(11) 0.6534(11) 0.059(6) Uiso 1 1 d .
H12 H 0.5698(13) -0.1874(11) 0.5291(11) 0.067(6) Uiso 1 1 d .
H13 H 0.4950(12) -0.1049(10) 0.4393(11) 0.060(6) Uiso 1 1 d .
H16 H -0.1546(12) 0.2216(10) 0.3960(11) 0.058(6) Uiso 1 1 d .
H17 H -0.1568(17) 0.3078(14) 0.2950(14) 0.106(9) Uiso 1 1 d .
H18 H -0.0134(16) 0.3421(15) 0.2309(16) 0.108(9) Uiso 1 1 d .
H19 H 0.1332(16) 0.2859(14) 0.2659(15) 0.104(10) Uiso 1 1 d .

loop_
_atom_site_aniso_label
_atom_site_aniso_U_11
_atom_site_aniso_U_22
_atom_site_aniso_U_33
_atom_site_aniso_U_23
_atom_site_aniso_U_13
_atom_site_aniso_U_12
O1 0.0435(7) 0.0606(8) 0.0465(8) 0.0050(7) 0.0025(6) -0.0050(6)
O2 0.0776(10) 0.1107(12) 0.0378(9) 0.0068(8) 0.0003(8) 0.0113(9)
O3 0.0499(8) 0.0801(10) 0.0881(12) -0.0023(8) 0.0036(8) 0.0092(7)
O4 0.0622(8) 0.0805(10) 0.0418(8) 0.0100(7) 0.0044(7) 0.0135(7)
O5 0.0588(9) 0.0829(10) 0.0669(10) 0.0186(8) 0.0017(8) 0.0037(8)
N1 0.0573(11) 0.0709(12) 0.0372(11) 0.0050(9) 0.0022(9) 0.0110(9)
N2 0.0496(10) 0.0570(11) 0.0546(12) -0.0032(9) -0.0022(9) 0.0105(9)
C1 0.0484(11) 0.0487(11) 0.0410(12) -0.0097(9) 0.0042(9) -0.0094(9)
C2 0.0512(11) 0.0498(11) 0.0384(11) -0.0098(9) 0.0030(9) -0.0068(9)
C3 0.0668(15) 0.0576(14) 0.0433(13) -0.0042(11) 0.0071(11) -0.0050(11)
C4 0.0591(15) 0.0701(15) 0.0579(16) -0.0107(12) 0.0178(12) -0.0161(13)
C5 0.0482(13) 0.0602(14) 0.0607(15) -0.0146(11) 0.0043(11) -0.0056(11)
C6 0.0450(11) 0.0475(11) 0.0502(12) -0.0100(9) 0.0029(10) -0.0055(9)
C7 0.0594(13) 0.0563(12) 0.0377(12) -0.0032(10) -0.0012(10) -0.0054(10)
C8 0.0452(12) 0.0523(12) 0.0616(15) -0.0169(10) -0.0016(11) -0.0032(10)
C9 0.0528(12) 0.0505(12) 0.0427(12) -0.0003(9) -0.0046(10) 0.0025(10)
C10 0.0700(15) 0.0649(14) 0.0482(14) 0.0064(12) 0.0006(12) 0.0032(12)
C11 0.0685(15) 0.0610(14) 0.0671(17) 0.0098(12) -0.0110(14) 0.0118(12)
C12 0.0596(14) 0.0607(14) 0.0708(18) -0.0065(12) -0.0017(13) 0.0096(12)
C13 0.0555(12) 0.0628(14) 0.0508(14) -0.0065(11) 0.0006(11) 0.0041(11)
C14 0.0519(11) 0.0503(11) 0.0430(12) 0.0004(9) -0.0053(10) 0.0017(9)
C15 0.0649(14) 0.0476(12) 0.0476(13) -0.0094(10) -0.0107(11) 0.0105(10)
C16 0.0730(17) 0.0690(16) 0.0603(16) -0.0131(12) -0.0142(14) 0.0197(13)
C17 0.108(2) 0.0884(19) 0.0634(19) -0.0139(15) -0.0268(18) 0.0518(18)
C18 0.146(3) 0.0747(19) 0.0516(17) -0.0007(14) -0.0101(19) 0.0378(19)
C19 0.103(2) 0.0625(15) 0.0526(15) 0.0001(12) -0.0032(15) 0.0159(15)
C20 0.0733(15) 0.0532(13) 0.0499(13) -0.0047(10) -0.0058(12) 0.0078(11)
C21 0.0714(15) 0.0914(18) 0.0842(19) -0.0003(13) -0.0031(13) -0.0384(13)
C22 0.0819(15) 0.0796(16) 0.0424(13) 0.0035(11) 0.0064(11) -0.0016(12)
C23 0.0695(15) 0.1037(19) 0.0821(19) 0.0034(15) 0.0076(14) -0.0105(13)

loop_
_atom_type_symbol
_atom_type_description
_atom_type_scat_dispersion_real
_atom_type_scat_dispersion_imag
_atom_type_scat_source
C C 0.0033 0.0016 'International Tables Vol C Tables 4.2.6.8 and 6.1.1.4'
H H 0.0000 0.0000 'International Tables Vol C Tables 4.2.6.8 and 6.1.1.4'
N N 0.0061 0.0033 'International Tables Vol C Tables 4.2.6.8 and 6.1.1.4'
O O 0.0106 0.0060 'International Tables Vol C Tables 4.2.6.8 and 6.1.1.4'

loop_
_geom_angle_atom_site_label_1
_geom_angle_atom_site_label_2
_geom_angle_atom_site_label_3
_geom_angle
C1 O1 C21 114.80(14)
C14 O4 C22 117.35(15)
C20 O5 C23 118.60(17)
C7 N1 C9 129.83(18)
C7 N1 H1 115.4(14)
C9 N1 H1 114.6(14)
C8 N2 C15 129.47(17)
C8 N2 H2 115.3(11)
C15 N2 H2 114.9(11)
O1 C1 C6 119.25(17)
O1 C1 C2 118.64(16)
C6 C1 C2 122.08(17)
C3 C2 C1 117.65(18)
C3 C2 C7 116.61(18)
C1 C2 C7 125.64(17)
C4 C3 C2 121.0(2)
C4 C3 H3 121.3(11)
C2 C3 H3 117.5(11)
C5 C4 C3 120.2(2)
C5 C4 H4 119.3(12)
C3 C4 H4 120.4(12)
C4 C5 C6 121.3(2)
C4 C5 H5 122.6(11)
C6 C5 H5 116.0(11)
C1 C6 C5 117.68(19)
C1 C6 C8 126.33(17)
C5 C6 C8 115.99(18)
O2 C7 N1 123.60(19)
O2 C7 C2 120.45(18)
N1 C7 C2 115.87(18)
O3 C8 N2 123.0(2)
O3 C8 C6 120.26(19)
N2 C8 C6 116.69(17)
C10 C9 C14 119.12(19)
C10 C9 N1 124.85(19)
C14 C9 N1 116.01(17)
C11 C10 C9 119.4(2)
C11 C10 H10 124.3(12)
C9 C10 H10 116.2(12)
C12 C11 C10 121.0(2)
C12 C11 H11 122.2(11)
C10 C11 H11 116.8(11)
C11 C12 C13 120.3(2)
C11 C12 H12 123.4(12)
C13 C12 H12 116.3(12)
C14 C13 C12 119.6(2)
C14 C13 H13 118.3(10)
C12 C13 H13 122.0(10)
O4 C14 C13 125.15(18)
O4 C14 C9 114.31(16)
C13 C14 C9 120.53(19)
C16 C15 C20 119.7(2)
C16 C15 N2 124.7(2)
C20 C15 N2 115.66(17)
C15 C16 C17 119.0(3)
C15 C16 H16 118.3(11)
C17 C16 H16 122.8(11)
C18 C17 C16 121.0(3)
C18 C17 H17 124.0(15)
C16 C17 H17 115.0(16)
C17 C18 C19 120.9(3)
C17 C18 H18 120.2(15)
C19 C18 H18 118.8(15)
C20 C19 C18 119.1(3)
C20 C19 H19 120.4(15)
C18 C19 H19 120.4(15)
O5 C20 C19 125.0(2)
O5 C20 C15 114.67(18)
C19 C20 C15 120.4(2)
O1 C21 H21A 109.5
O1 C21 H21B 109.5
H21A C21 H21B 109.5
O1 C21 H21C 109.5
H21A C21 H21C 109.5
H21B C21 H21C 109.5
O4 C22 H22A 109.5
O4 C22 H22B 109.5
H22A C22 H22B 109.5
O4 C22 H22C 109.5
H22A C22 H22C 109.5
H22B C22 H22C 109.5
O5 C23 H23A 109.5
O5 C23 H23B 109.5
H23A C23 H23B 109.5
O5 C23 H23C 109.5
H23A C23 H23C 109.5
H23B C23 H23C 109.5

loop_
_geom_bond_atom_site_label_1
_geom_bond_atom_site_label_2
_geom_bond_distance
O1 C1 1.391(2)
O1 C21 1.442(2)
O2 C7 1.222(2)
O3 C8 1.224(2)
O4 C14 1.368(2)
O4 C22 1.426(2)
O5 C20 1.361(2)
O5 C23 1.424(2)
N1 C7 1.341(2)
N1 C9 1.408(2)
N1 H1 0.86(2)
N2 C8 1.347(2)
N2 C15 1.410(2)
N2 H2 0.903(14)
C1 C6 1.395(2)
C1 C2 1.399(2)
C2 C3 1.398(3)
C2 C7 1.503(3)
C3 C4 1.375(3)
C3 H3 0.961(17)
C4 C5 1.372(3)
C4 H4 0.904(19)
C5 C6 1.395(3)
C5 H5 0.962(17)
C6 C8 1.505(3)
C9 C10 1.387(3)
C9 C14 1.401(3)
C10 C11 1.387(3)
C10 H10 0.94(2)
C11 C12 1.358(3)
C11 H11 0.944(19)
C12 C13 1.388(3)
C12 H12 0.982(18)
C13 C14 1.370(2)
C13 H13 0.986(19)
C15 C16 1.377(3)
C15 C20 1.401(3)
C16 C17 1.387(3)
C16 H16 0.969(17)
C17 C18 1.357(4)
C17 H17 0.93(2)
C18 C19 1.378(4)
C18 H18 0.93(3)
C19 C20 1.376(3)
C19 H19 0.95(2)
C21 H21A 0.9600
C21 H21B 0.9600
C21 H21C 0.9600
C22 H22A 0.9600
C22 H22B 0.9600
C22 H22C 0.9600
C23 H23A 0.9600
C23 H23B 0.9600
C23 H23C 0.9600

loop_
_geom_hbond_atom_site_label_D
_geom_hbond_atom_site_label_H
_geom_hbond_atom_site_label_A
_geom_hbond_distance_DH
_geom_hbond_distance_HA
_geom_hbond_distance_DA
_geom_hbond_angle_DHA
N1 H1 O4 0.86(2) 2.16(2) 2.582(2) 109.8(16)
N2 H2 O5 0.903(14) 2.151(17) 2.580(2) 108.3(13)
N2 H2 O1 0.903(14) 1.931(16) 2.678(2) 138.9(16)
N1 H1 O1 0.86(2) 2.10(2) 2.728(2) 129.2(18)

loop_
_geom_torsion_atom_site_label_1
_geom_torsion_atom_site_label_2
_geom_torsion_atom_site_label_3
_geom_torsion_atom_site_label_4
_geom_torsion
C21 O1 C1 C6 100.8(2)
C21 O1 C1 C2 -81.3(2)
O1 C1 C2 C3 179.84(15)
C6 C1 C2 C3 -2.3(3)
O1 C1 C2 C7 -3.9(3)
C6 C1 C2 C7 173.92(16)
C1 C2 C3 C4 2.5(3)
C7 C2 C3 C4 -174.03(17)
C2 C3 C4 C5 -0.9(3)
C3 C4 C5 C6 -1.1(3)
O1 C1 C6 C5 178.27(16)
C2 C1 C6 C5 0.4(3)
O1 C1 C6 C8 -1.6(3)
C2 C1 C6 C8 -179.43(17)
C4 C5 C6 C1 1.3(3)
C4 C5 C6 C8 -178.82(18)
C9 N1 C7 O2 6.4(3)
C9 N1 C7 C2 -170.44(17)
C3 C2 C7 O2 -28.0(3)
C1 C2 C7 O2 155.72(18)
C3 C2 C7 N1 148.90(17)
C1 C2 C7 N1 -27.4(3)
C15 N2 C8 O3 4.5(3)
C15 N2 C8 C6 -176.37(17)
C1 C6 C8 O3 -165.52(17)
C5 C6 C8 O3 14.6(3)
C1 C6 C8 N2 15.4(3)
C5 C6 C8 N2 -164.50(17)
C7 N1 C9 C10 4.9(3)
C7 N1 C9 C14 -176.86(18)
C14 C9 C10 C11 -0.9(3)
N1 C9 C10 C11 177.32(19)
C9 C10 C11 C12 -0.2(3)
C10 C11 C12 C13 0.8(3)
C11 C12 C13 C14 -0.2(3)
C22 O4 C14 C13 2.1(3)
C22 O4 C14 C9 -177.49(16)
C12 C13 C14 O4 179.59(18)
C12 C13 C14 C9 -0.9(3)
C10 C9 C14 O4 -178.97(17)
N1 C9 C14 O4 2.6(2)
C10 C9 C14 C13 1.5(3)
N1 C9 C14 C13 -176.93(17)
C8 N2 C15 C16 -18.5(3)
C8 N2 C15 C20 162.10(18)
C20 C15 C16 C17 -1.7(3)
N2 C15 C16 C17 178.9(2)
C15 C16 C17 C18 0.8(4)
C16 C17 C18 C19 0.8(4)
C17 C18 C19 C20 -1.5(4)
C23 O5 C20 C19 3.4(3)
C23 O5 C20 C15 -176.70(18)
C18 C19 C20 O5 -179.6(2)
C18 C19 C20 C15 0.5(3)
C16 C15 C20 O5 -178.84(17)
N2 C15 C20 O5 0.6(2)
C16 C15 C20 C19 1.1(3)
N2 C15 C20 C19 -179.46(18)

loop_
_cod_related_entry_id
_cod_related_entry_database
_cod_related_entry_code
1 ChemSpider 17284289
